data_2102056
loop_
_publ_author_name
'Kutzke, Hartmut'
'Klapper, Helmut'
'Hammond, Robert B.'
'Roberts, Kevin J.'

_publ_section_title
;
 Metastable \b-phase of benzophenone: independent structure determinations
 via X-ray powder diffraction and single crystal studies
;
_journal_coeditor_code AN0561
_journal_issue 3
_journal_name_full
;
 Acta Crystallographica, Section B: Structural Science
;
_journal_page_first 486
_journal_page_last 496
_journal_paper_doi 10.1107/S0108768100000355
_journal_volume 56
_journal_year 2000
_chemical_formula_moiety 'C13 H10 O1'
_chemical_formula_sum 'C13 H10 O'
_chemical_formula_weight 182.22
_space_group_crystal_system monoclinic
_space_group_IT_number 15
_space_group_name_Hall '-C 2yc'
_space_group_name_H-M_alt 'C 1 2/c 1'
_cell_angle_alpha 90.0
_cell_angle_beta 112.82(2)
_cell_angle_gamma 90.0
_cell_formula_units_Z 8
_cell_length_a 16.200(4)
_cell_length_b 8.1040(10)
_cell_length_c 16.248(4)
_cell_measurement_temperature 223
_cell_volume 1966.2(7)
_diffrn_ambient_temperature 223
_diffrn_radiation_type 'Cu K\a'
_diffrn_radiation_wavelength 1.54178
_exptl_crystal_density_diffrn 1.231
_cod_data_source_file an0561.cif
_cod_depositor_comments
;
 Adding the measurement temperature after consulting the original publication.

 Antanas Vaitkus,
 2017-08-01
;
_cod_original_sg_symbol_H-M C2/c
_cod_original_formula_sum 'C13 H10 O1'
_cod_database_code 2102056

loop_
_space_group_symop_id
_space_group_symop_operation_xyz
1 x,y,z
2 x,-y,1/2+z
3 1/2+x,1/2+y,z
4 1/2+x,1/2-y,1/2+z
5 -x,-y,-z
6 -x,y,-1/2-z
7 -1/2-x,-1/2-y,-z
8 -1/2-x,-1/2+y,-1/2-z

loop_
_atom_site_label
_atom_site_type_symbol
_atom_site_fract_x
_atom_site_fract_y
_atom_site_fract_z
_atom_site_U_iso_or_equiv
O1 O .37698(8) .1592(2) .97451(8) .0539(6)
C1 C .37580(10) .2532(2) .91520(10) .0389(8)
C2 C .46030(10) .3130(2) .90990(10) .0374(8)
C3 C .53730(10) .2183(2) .94440(10) .0481(10)
C4 C .61660(10) .2743(3) .94200(10) .0574(11)
C5 C .62070(10) .4289(3) .90730(10) .0583(12)
C6 C .54490(10) .5242(3) .87370(10) .0562(11)
C7 C .46480(10) .4668(2) .87390(10) .0477(10)
C8 C .28840(10) .3088(2) .84600(10) .0380(9)
C9 C .21870(10) .3516(2) .87130(10) .0488(10)
C10 C .13690(10) .3984(3) .8069(2) .0595(12)
C11 C .12380(10) .3975(2) .7180(2) .0621(12)
C12 C .19240(10) .3539(2) .69240(10) .0571(11)
C13 C .27500(10) .3113(2) .75660(10) .0463(9)
H3 H .5330(10) .108(2) .9670(10) .057(5)
H4 H .6670(10) .204(3) .9630(10) .071(6)
H5 H .6800(10) .467(2) .9080(10) .063(5)
H6 H .5480(10) .633(2) .8500(10) .067(5)
H7 H .4120(10) .535(2) .8500(10) .057(5)
H9 H .2300(10) .349(2) .9350(10) .067(6)
H10 H .0920(10) .429(2) .8270(10) .066(5)
H11 H .0640(10) .432(3) .6720(10) .080(6)
H12 H .1850(10) .354(2) .6300(10) .070(6)
H13 H .3240(10) .278(2) .7390(10) .051(5)
